data_4062204
loop_
_publ_author_name
'Wang, Baiquan'
'Zhu, Bolin'
'Zhang, Jianyong'
'Xu, Shansheng'
'Zhou, Xiuzhong'
'Weng, Linhong'

_publ_section_title
;
 Reactions of Doubly Bridged Bis(cyclopentadienes) with Iron Pentacarbonyl
;
_journal_coden_ASTM ORGND7
_journal_issue 26
_journal_name_full Organometallics
_journal_page_first 5543
_journal_page_last 5555
_journal_paper_doi 10.1021/om030364a
_journal_volume 22
_journal_year 2003
_chemical_formula_sum 'C34 H42 Fe2 O4 Si2'
_chemical_formula_weight 682.56
_space_group_IT_number 15
_symmetry_cell_setting monoclinic
_symmetry_space_group_name_Hall '-C 2yc'
_symmetry_space_group_name_H-M 'C 1 2/c 1'
_cell_angle_alpha 90.00
_cell_angle_beta 123.423(4)
_cell_angle_gamma 90.00
_cell_formula_units_Z 4
_cell_length_a 19.999(4)
_cell_length_b 13.788(3)
_cell_length_c 14.508(3)
_cell_measurement_temperature 298(2)
_cell_volume 3338.8(12)
_diffrn_ambient_temperature 298(2)
_exptl_crystal_density_diffrn 1.358
_cod_depositor_comments
;
The following automatic conversions were performed:
'_symmetry_cell_setting' value 'Monoclinic' changed to 'monoclinic'
according to '/home/saulius/struct/CIF-dictionaries/cif_core.dic'
dictionary named 'cif_core.dic' version 2.4.1 from 2010-06-29.

Automatic conversion script
Id: cif_fix_enum 1527 2010-12-29 10:47:43Z saulius 

 Updated bibliographical information.

 Antanas Vaitkus,
 2019-09-11
;
_cod_original_sg_symbol_H-M 'C 2/c'
_cod_database_code 4062204

loop_
_symmetry_equiv_pos_as_xyz
'x, y, z'
'-x, y, -z+1/2'
'x+1/2, y+1/2, z'
'-x+1/2, y+1/2, -z+1/2'
'-x, -y, -z'
'x, -y, z-1/2'
'-x+1/2, -y+1/2, -z'
'x+1/2, -y+1/2, z-1/2'

loop_
_atom_site_label
_atom_site_type_symbol
_atom_site_fract_x
_atom_site_fract_y
_atom_site_fract_z
_atom_site_U_iso_or_equiv
_atom_site_adp_type
_atom_site_occupancy
_atom_site_symmetry_multiplicity
_atom_site_calc_flag
_atom_site_refinement_flags
_atom_site_disorder_assembly
_atom_site_disorder_group
Fe1 Fe 0.05509(4) 0.06414(6) 0.04352(7) 0.0573(4) Uani 1 1 d . . .
C1 C 0.0360(4) -0.0477(4) 0.1062(6) 0.0636(16) Uani 1 1 d . . .
O1 O 0.0654(3) -0.0846(4) 0.1919(4) 0.0955(16) Uani 1 1 d . . .
C2 C 0.0015(3) 0.1422(4) 0.0772(5) 0.0646(16) Uani 1 1 d . . .
O2 O -0.0332(3) 0.1924(4) 0.0982(5) 0.0975(17) Uani 1 1 d . . .
C3 C 0.1335(3) 0.1691(4) 0.0447(5) 0.0608(15) Uani 1 1 d . . .
C4 C 0.1252(4) 0.0831(6) -0.0228(6) 0.086(2) Uani 1 1 d . . .
H4A H 0.1054 0.0835 -0.1014 0.103 Uiso 1 1 calc R . .
C5 C 0.1532(4) 0.0015(6) 0.0471(8) 0.088(2) Uani 1 1 d . . .
H5A H 0.1538 -0.0647 0.0229 0.106 Uiso 1 1 calc R . .
C6 C 0.1805(3) 0.0262(5) 0.1507(7) 0.080(2) Uani 1 1 d . . .
H6A H 0.2039 -0.0178 0.2142 0.096 Uiso 1 1 calc R . .
C7 C 0.1685(3) 0.1285(4) 0.1526(5) 0.0571(14) Uani 1 1 d . . .
C8 C 0.2017(2) 0.1870(3) 0.2670(3) 0.0263(9) Uani 1 1 d . . .
C9 C 0.1843(5) 0.1270(6) 0.3451(6) 0.100(2) Uani 1 1 d . . .
H9A H 0.2131 0.0667 0.3649 0.150 Uiso 1 1 calc R . .
H9B H 0.1279 0.1141 0.3068 0.150 Uiso 1 1 calc R . .
H9C H 0.2013 0.1638 0.4106 0.150 Uiso 1 1 calc R . .
C10 C 0.2918(5) 0.2092(6) 0.3183(8) 0.113(3) Uani 1 1 d . . .
H10A H 0.3214 0.1496 0.3390 0.170 Uiso 1 1 calc R . .
H10B H 0.3119 0.2493 0.3825 0.170 Uiso 1 1 calc R . .
H10C H 0.2977 0.2426 0.2651 0.170 Uiso 1 1 calc R . .
C11 C 0.1534(3) 0.2891(4) 0.2334(5) 0.0599(15) Uani 1 1 d . . .
C12 C 0.1450(5) 0.3463(6) 0.3171(6) 0.100(3) Uani 1 1 d . . .
H12A H 0.1092 0.3133 0.3321 0.120 Uiso 1 1 calc R . .
H12B H 0.1968 0.3542 0.3859 0.120 Uiso 1 1 calc R . .
C13 C 0.1110(6) 0.4437(6) 0.2636(9) 0.114(3) Uani 1 1 d . . .
H13A H 0.0676 0.4623 0.2715 0.137 Uiso 1 1 calc R . .
H13B H 0.1521 0.4934 0.2968 0.137 Uiso 1 1 calc R . .
C14 C 0.0808(5) 0.4302(4) 0.1442(8) 0.096(2) Uani 1 1 d . . .
H14A H 0.0966 0.4845 0.1177 0.115 Uiso 1 1 calc R . .
H14B H 0.0228 0.4253 0.0997 0.115 Uiso 1 1 calc R . .
C15 C 0.1184(3) 0.3368(4) 0.1378(5) 0.0640(15) Uani 1 1 d . . .
C16 C 0.1867(6) 0.3554(6) 0.0034(10) 0.127(3) Uani 1 1 d . . .
H16A H 0.2388 0.3430 0.0684 0.191 Uiso 1 1 calc R . .
H16B H 0.1766 0.4239 -0.0043 0.191 Uiso 1 1 calc R . .
H16C H 0.1845 0.3312 -0.0602 0.191 Uiso 1 1 calc R . .
C17 C 0.0123(6) 0.3169(6) -0.1051(7) 0.120(3) Uani 1 1 d . . .
H17A H 0.0097 0.2949 -0.1698 0.180 Uiso 1 1 calc R . .
H17B H 0.0008 0.3850 -0.1115 0.180 Uiso 1 1 calc R . .
H17C H -0.0263 0.2822 -0.0981 0.180 Uiso 1 1 calc R . .
Si1 Si 0.11157(12) 0.29501(13) 0.01552(18) 0.0808(6) Uani 1 1 d . . .

loop_
_atom_site_aniso_label
_atom_site_aniso_U_11
_atom_site_aniso_U_22
_atom_site_aniso_U_33
_atom_site_aniso_U_23
_atom_site_aniso_U_13
_atom_site_aniso_U_12
Fe1 0.0416(5) 0.0684(6) 0.0617(6) -0.0229(4) 0.0284(4) -0.0120(3)
C1 0.053(3) 0.080(4) 0.060(4) -0.012(3) 0.032(3) -0.013(3)
O1 0.086(3) 0.106(4) 0.067(3) -0.003(3) 0.025(3) -0.020(3)
C2 0.053(3) 0.073(4) 0.073(4) -0.028(3) 0.038(3) -0.016(3)
O2 0.083(3) 0.095(3) 0.140(5) -0.044(3) 0.079(3) -0.013(3)
C3 0.047(3) 0.089(4) 0.052(3) -0.011(3) 0.031(3) -0.016(3)
C4 0.055(4) 0.155(7) 0.066(4) -0.037(5) 0.045(3) -0.034(4)
C5 0.055(4) 0.089(5) 0.120(7) -0.007(5) 0.048(4) 0.004(4)
C6 0.042(3) 0.065(4) 0.114(6) -0.011(4) 0.031(4) -0.005(3)
C7 0.037(3) 0.059(3) 0.069(4) -0.009(3) 0.025(3) -0.009(2)
C8 0.0198(18) 0.0226(18) 0.025(2) -0.0013(15) 0.0053(16) -0.0058(14)
C9 0.100(5) 0.114(6) 0.054(4) -0.005(4) 0.022(4) -0.014(5)
C10 0.092(6) 0.094(5) 0.133(7) -0.017(5) 0.048(5) -0.012(4)
C11 0.049(3) 0.074(4) 0.052(3) -0.016(3) 0.026(3) -0.012(3)
C12 0.093(5) 0.141(7) 0.069(4) -0.035(5) 0.047(4) -0.035(5)
C13 0.100(6) 0.112(7) 0.129(8) -0.046(6) 0.061(6) 0.000(5)
C14 0.108(6) 0.060(4) 0.119(7) -0.017(4) 0.063(5) 0.001(4)
C15 0.055(3) 0.059(3) 0.068(4) -0.010(3) 0.028(3) -0.008(3)
C16 0.141(8) 0.083(5) 0.180(10) -0.002(6) 0.103(8) -0.017(5)
C17 0.159(8) 0.098(5) 0.099(6) 0.042(5) 0.069(6) 0.042(6)
Si1 0.0832(13) 0.0764(12) 0.0832(13) 0.0102(10) 0.0460(11) 0.0026(10)

loop_
_geom_bond_atom_site_label_1
_geom_bond_atom_site_label_2
_geom_bond_distance
_geom_bond_site_symmetry_2
_geom_bond_publ_flag
Fe1 C2 1.768(6) . ?
Fe1 C1 1.931(7) 5 ?
Fe1 C1 1.932(7) . ?
Fe1 C4 2.108(6) . ?
Fe1 C5 2.118(7) . ?
Fe1 C7 2.118(5) . ?
Fe1 C3 2.127(5) . ?
Fe1 C6 2.164(6) . ?
Fe1 Fe1 2.5522(15) 5 ?
C1 O1 1.159(7) . ?
C1 Fe1 1.931(7) 5 ?
C2 O2 1.133(7) . ?
C3 C7 1.430(8) . ?
C3 C4 1.488(9) . ?
C3 Si1 1.784(6) . ?
C4 C5 1.408(10) . ?
C5 C6 1.331(11) . ?
C6 C7 1.434(9) . ?
C7 C8 1.623(7) . ?
C8 C10 1.554(8) . ?
C8 C9 1.588(9) . ?
C8 C11 1.623(7) . ?
C11 C15 1.334(8) . ?
C11 C12 1.532(9) . ?
C12 C13 1.512(12) . ?
C13 C14 1.499(14) . ?
C14 C15 1.520(8) . ?
C15 Si1 1.797(7) . ?
C16 Si1 1.808(9) . ?
C17 Si1 1.808(9) . ?
